data_4084165
loop_
_publ_author_name
'Yasuda, Makoto'
'Nagano, Yoshitaka'
'Yunoki, Hiroshi'
'Tsuruwa, Kensuke'
'Baba, Akio'

_publ_section_title
;
 Chiral Transfer in the Reaction of Aminoallylic Stannanes with Carbonyls
 in Two Different Modes using Tin(II) and Indium(III) Halides for the
 Synthesis of Each Enantiomer
;
_journal_issue 15
_journal_name_full Organometallics
_journal_page_first 3924
_journal_paper_doi 10.1021/om500768e
_journal_volume 33
_journal_year 2014
_chemical_formula_sum 'C20 H23 N O3'
_chemical_formula_weight 325.41
_space_group_IT_number 19
_symmetry_cell_setting orthorhombic
_symmetry_Int_Tables_number 19
_symmetry_space_group_name_Hall 'P 2ac 2ab'
_symmetry_space_group_name_H-M 'P 21 21 21'
_atom_sites_solution_hydrogens geom
_atom_sites_solution_primary direct
_atom_sites_solution_secondary difmap
_cell_angle_alpha 90.0000
_cell_angle_beta 90.0000
_cell_angle_gamma 90.0000
_cell_formula_units_Z 20
_cell_length_a 10.14265(18)
_cell_length_b 24.4421(5)
_cell_length_c 36.6899(7)
_cell_measurement_reflns_used 51526
_cell_measurement_temperature 123
_cell_measurement_theta_max 71.80
_cell_measurement_theta_min 3.01
_cell_volume 9095.7(3)
_computing_cell_refinement 'RAPID AUTO'
_computing_data_collection 'RAPID AUTO (Rigaku, ????)'
_computing_data_reduction 'RAPID AUTO'
_computing_molecular_graphics 'CrystalStructure 4.0'
_computing_publication_material 'CrystalStructure 4.0 (Rigaku, 2010)'
_computing_structure_refinement 'SHELXL97 (Sheldrick, 2008)'
_computing_structure_solution 'SIR92 (Altomare, et al., 1994)'
_diffrn_ambient_temperature 123
_diffrn_detector_area_resol_mean 10.000
_diffrn_measured_fraction_theta_full 1.000
_diffrn_measured_fraction_theta_max 1.000
_diffrn_measurement_device_type 'Rigaku R-AXIS RAPID'
_diffrn_measurement_method \w
_diffrn_radiation_type 'Cu K\a'
_diffrn_radiation_wavelength 1.54187
_diffrn_reflns_av_R_equivalents 0.0571
_diffrn_reflns_limit_h_max 11
_diffrn_reflns_limit_h_min -11
_diffrn_reflns_limit_k_max 28
_diffrn_reflns_limit_k_min -28
_diffrn_reflns_limit_l_max 43
_diffrn_reflns_limit_l_min -42
_diffrn_reflns_number 101656
_diffrn_reflns_theta_full 65.00
_diffrn_reflns_theta_max 65.00
_diffrn_standards_number 0
_exptl_absorpt_coefficient_mu 0.638
_exptl_absorpt_correction_T_max 0.938
_exptl_absorpt_correction_T_min 0.722
_exptl_absorpt_correction_type multi-scan
_exptl_absorpt_process_details 'ABSCOR (Rigaku, 1995)'
_exptl_crystal_colour colorless
_exptl_crystal_density_diffrn 1.188
_exptl_crystal_density_method 'not measured'
_exptl_crystal_description prism
_exptl_crystal_F_000 3480.00
_exptl_crystal_size_max 0.100
_exptl_crystal_size_mid 0.100
_exptl_crystal_size_min 0.100
_refine_diff_density_max 0.780
_refine_diff_density_min -0.550
_refine_ls_abs_structure_details 'Flack, H. D. (1983), Acta Cryst. A39, 876-881.  6936 Friedel Pairs'
_refine_ls_abs_structure_Flack 1.0(3)
_refine_ls_extinction_method none
_refine_ls_goodness_of_fit_ref 1.076
_refine_ls_hydrogen_treatment constr
_refine_ls_number_parameters 1081
_refine_ls_number_reflns 15458
_refine_ls_number_restraints 0
_refine_ls_R_factor_gt 0.0866
_refine_ls_shift/su_max 0.000
_refine_ls_structure_factor_coef Fsqd
_refine_ls_weighting_details 'w = 1/[\s^2^(Fo^2^)+(0.1451P)^2^+2.4980P] where P=(Fo^2^+2Fc^2^)/3'
_refine_ls_weighting_scheme calc
_refine_ls_wR_factor_ref 0.2861
_reflns_number_gt 8697
_reflns_number_total 15466
_reflns_threshold_expression F^2^>2.0\s(F^2^)
_cod_data_source_file om500768e_si_003.cif
_cod_data_source_block 832
_cod_depositor_comments 'Adding full bibliography for 4084164--4084171.cif.'
_cod_database_code 4084165

loop_
_symmetry_equiv_pos_site_id
_symmetry_equiv_pos_as_xyz
1 +X,+Y,+Z
2 1/2+X,1/2-Y,-Z
3 -X,1/2+Y,1/2-Z
4 1/2-X,-Y,1/2+Z

loop_
_atom_site_label
_atom_site_type_symbol
_atom_site_fract_x
_atom_site_fract_y
_atom_site_fract_z
_atom_site_U_iso_or_equiv
_atom_site_adp_type
_atom_site_occupancy
_atom_site_symmetry_multiplicity
_atom_site_calc_flag
_atom_site_refinement_flags
O1 O 0.6091(3) 0.15977(11) 0.32453(8) 0.0438(8) Uani 1.0 4 d .
O2 O -0.1036(3) -0.16036(11) 0.42641(8) 0.0449(8) Uani 1.0 4 d .
O3 O 0.0478(3) -0.06432(10) 0.68160(8) 0.0375(7) Uani 1.0 4 d .
O4 O 0.4552(3) 0.06157(12) 0.78163(8) 0.0448(8) Uani 1.0 4 d .
O5 O -0.1074(3) -0.16586(10) 0.62530(8) 0.0417(7) Uani 1.0 4 d .
O6 O 0.4034(3) 0.11404(10) 0.24599(7) 0.0353(7) Uani 1.0 4 d .
O7 O 0.0980(3) -0.11048(13) 0.34664(8) 0.0496(8) Uani 1.0 4 d .
O8 O 0.6100(3) 0.16386(11) 0.52517(8) 0.0492(8) Uani 1.0 4 d .
O9 O 0.6140(3) 0.16224(11) 0.72597(8) 0.0465(8) Uani 1.0 4 d .
O10 O 0.0456(3) -0.05633(11) 0.47991(8) 0.0451(8) Uani 1.0 4 d .
O11 O 0.0929(3) -0.10477(13) 0.54519(8) 0.0545(9) Uani 1.0 4 d .
O12 O 0.4570(3) 0.05626(11) 0.37807(8) 0.0403(7) Uani 1.0 4 d .
O13 O 0.4639(3) 0.06110(12) 0.57984(8) 0.0483(8) Uani 1.0 4 d .
O14 O 0.4108(3) 0.10379(12) 0.44420(8) 0.0455(8) Uani 1.0 4 d .
O15 O 0.4155(3) 0.10627(13) 0.64577(8) 0.0493(8) Uani 1.0 4 d .
N1 N 0.0913(3) -0.09045(13) 0.42381(9) 0.0383(8) Uani 1.0 4 d .
N2 N 0.4214(3) 0.08737(12) 0.72284(9) 0.0329(8) Uani 1.0 4 d .
N16 N 0.4178(4) 0.09306(13) 0.52365(9) 0.0387(8) Uani 1.0 4 d .
N19 N 0.4115(4) 0.09041(13) 0.32205(9) 0.0406(9) Uani 1.0 4 d .
N20 N 0.0850(4) -0.08987(14) 0.62316(9) 0.0409(9) Uani 1.0 4 d .
C21 C 0.1647(4) 0.17239(16) 0.18327(12) 0.0391(10) Uani 1.0 4 d .
C22 C -0.0294(5) -0.21113(16) 0.63110(12) 0.0508(12) Uani 1.0 4 d .
C23 C 0.2949(4) -0.06793(16) 0.39394(11) 0.0395(10) Uani 1.0 4 d .
C24 C 0.7327(4) 0.09406(16) 0.55852(13) 0.0433(11) Uani 1.0 4 d .
C25 C 0.3076(4) 0.05517(16) 0.71702(11) 0.0368(10) Uani 1.0 4 d .
C26 C 0.3060(4) 0.06049(15) 0.51788(12) 0.0381(10) Uani 1.0 4 d .
C27 C 0.2665(4) 0.12151(15) 0.23668(11) 0.0341(10) Uani 1.0 4 d .
C28 C -0.2215(4) -0.09126(16) 0.46083(11) 0.0362(10) Uani 1.0 4 d .
C29 C -0.0977(4) -0.12635(16) 0.45736(11) 0.0378(10) Uani 1.0 4 d .
C30 C 0.5293(5) 0.21033(16) 0.73128(12) 0.0508(12) Uani 1.0 4 d .
C31 C 0.4569(4) -0.13304(14) 0.36688(12) 0.0362(10) Uani 1.0 4 d .
C32 C 0.2935(5) -0.07194(17) 0.59491(11) 0.0430(11) Uani 1.0 4 d .
C33 C 0.3000(5) 0.05732(17) 0.31592(12) 0.0417(10) Uani 1.0 4 d .
C34 C 0.3005(4) 0.26487(16) 0.20075(13) 0.0462(12) Uani 1.0 4 d .
C35 C 0.7312(4) 0.08976(16) 0.75476(12) 0.0400(11) Uani 1.0 4 d .
C36 C 0.6039(4) 0.12475(16) 0.35517(11) 0.0390(10) Uani 1.0 4 d .
C37 C 0.4893(4) 0.09140(16) 0.55408(12) 0.0379(10) Uani 1.0 4 d .
C38 C 0.2667(4) 0.16296(17) 0.40917(11) 0.0406(11) Uani 1.0 4 d .
C39 C 0.2758(4) 0.11560(17) 0.43520(11) 0.0404(10) Uani 1.0 4 d .
C40 C 0.2011(5) -0.05600(17) 0.41728(12) 0.0428(11) Uani 1.0 4 d .
C41 C 0.1893(4) 0.12311(16) 0.27246(12) 0.0378(10) Uani 1.0 4 d .
C42 C 0.3109(4) -0.12041(15) 0.37261(11) 0.0366(10) Uani 1.0 4 d .
C43 C -0.2258(4) -0.09331(16) 0.65469(12) 0.0389(10) Uani 1.0 4 d .
C44 C 0.1731(5) 0.16838(19) 0.58438(12) 0.0485(12) Uani 1.0 4 d .
C45 C 0.2133(4) 0.07006(17) 0.69421(11) 0.0400(10) Uani 1.0 4 d .
C46 C 0.3349(5) -0.16318(18) 0.48251(12) 0.0468(11) Uani 1.0 4 d .
C47 C 0.2045(5) 0.07004(17) 0.29302(11) 0.0424(11) Uani 1.0 4 d .
C48 C 0.7926(5) 0.08512(17) 0.59178(16) 0.0587(14) Uani 1.0 4 d .
C49 C -0.2682(4) -0.06941(18) 0.62278(14) 0.0482(12) Uani 1.0 4 d .
C50 C 0.4876(4) 0.08784(16) 0.75433(12) 0.0379(10) Uani 1.0 4 d .
C51 C 0.1996(4) -0.05866(17) 0.61821(12) 0.0408(10) Uani 1.0 4 d .
C52 C 0.2005(5) -0.26445(17) 0.30105(13) 0.0473(12) Uani 1.0 4 d .
C53 C 0.2487(4) 0.17211(15) 0.21317(11) 0.0331(9) Uani 1.0 4 d .
C54 C 0.3181(4) 0.21850(15) 0.22160(11) 0.0367(10) Uani 1.0 4 d .
C55 C 0.7732(5) 0.06637(18) 0.72223(13) 0.0481(12) Uani 1.0 4 d .
C56 C 0.2084(4) 0.12320(16) 0.67304(11) 0.0385(10) Uani 1.0 4 d .
C57 C 0.4835(4) 0.08731(16) 0.35297(12) 0.0360(10) Uani 1.0 4 d .
C58 C 0.2701(4) 0.16595(18) 0.61182(13) 0.0486(12) Uani 1.0 4 d .
C59 C 0.2980(5) -0.12384(16) 0.57254(12) 0.0458(11) Uani 1.0 4 d .
C60 C 0.7268(5) 0.08971(17) 0.35906(14) 0.0477(12) Uani 1.0 4 d .
C61 C 0.0411(4) 0.13572(18) 0.26709(13) 0.0475(12) Uani 1.0 4 d .
C62 C 0.3341(5) -0.1679(2) 0.28337(13) 0.0502(12) Uani 1.0 4 d .
C63 C 0.2802(4) 0.11677(17) 0.63663(12) 0.0410(10) Uani 1.0 4 d .
C64 C 0.6094(4) 0.12581(16) 0.75563(11) 0.0379(10) Uani 1.0 4 d .
C65 C -0.1030(4) -0.12983(16) 0.65521(11) 0.0379(10) Uani 1.0 4 d .
C66 C 0.0656(4) 0.14182(18) 0.66832(13) 0.0480(12) Uani 1.0 4 d .
C67 C 0.1724(5) 0.16389(18) 0.38125(12) 0.0451(11) Uani 1.0 4 d .
C68 C 0.0207(4) -0.08760(16) 0.45447(11) 0.0363(10) Uani 1.0 4 d .
C69 C 0.0610(5) 0.14164(19) 0.46666(14) 0.0545(13) Uani 1.0 4 d .
C70 C 0.2055(5) 0.12385(16) 0.47128(12) 0.0406(10) Uani 1.0 4 d .
C71 C 0.0177(4) -0.09231(15) 0.65486(12) 0.0338(10) Uani 1.0 4 d .
C72 C 0.2144(5) 0.26520(16) 0.17190(13) 0.0450(11) Uani 1.0 4 d .
C73 C 0.2114(5) 0.07304(16) 0.49436(11) 0.0411(10) Uani 1.0 4 d .
C74 C 0.6092(4) 0.12914(16) 0.55590(11) 0.0376(10) Uani 1.0 4 d .
C75 C 0.7943(5) 0.07745(15) 0.78685(13) 0.0440(11) Uani 1.0 4 d .
C76 C 0.1604(5) 0.20786(19) 0.35821(12) 0.0488(12) Uani 1.0 4 d .
C77 C 0.4398(5) -0.14312(18) 0.56840(13) 0.0532(12) Uani 1.0 4 d .
C78 C -0.3741(5) -0.03380(18) 0.62303(16) 0.0564(14) Uani 1.0 4 d .
C79 C 0.2281(5) -0.11598(18) 0.53629(12) 0.0452(11) Uani 1.0 4 d .
C80 C 0.1457(5) 0.21846(17) 0.16277(12) 0.0450(11) Uani 1.0 4 d .
C81 C 0.2341(4) -0.11771(18) 0.33687(12) 0.0440(11) Uani 1.0 4 d .
C82 C -0.3996(5) -0.04518(19) 0.68614(15) 0.0549(13) Uani 1.0 4 d .
C83 C -0.2768(5) -0.06471(18) 0.43061(13) 0.0480(11) Uani 1.0 4 d .
C84 C 0.1832(4) -0.21775(17) 0.32200(12) 0.0431(11) Uani 1.0 4 d .
C85 C -0.2910(5) -0.08168(18) 0.68694(14) 0.0508(12) Uani 1.0 4 d .
C86 C 0.2388(5) -0.16304(18) 0.51007(12) 0.0489(12) Uani 1.0 4 d .
C87 C 0.7839(5) 0.08081(19) 0.39257(16) 0.0629(15) Uani 1.0 4 d .
C88 C 0.3475(6) -0.20657(19) 0.45903(13) 0.0588(14) Uani 1.0 4 d .
C89 C 0.2519(4) -0.16895(17) 0.31370(12) 0.0405(10) Uani 1.0 4 d .
C90 C 0.9005(5) 0.04228(16) 0.78781(14) 0.0518(13) Uani 1.0 4 d .
C91 C 0.2866(5) -0.26359(19) 0.27188(12) 0.0492(12) Uani 1.0 4 d .
C92 C 0.7815(5) 0.06878(18) 0.52831(16) 0.0563(13) Uani 1.0 4 d .
C93 C 0.7778(5) 0.06434(18) 0.32857(16) 0.0592(14) Uani 1.0 4 d .
C94 C 0.3535(5) -0.2160(3) 0.26357(13) 0.0572(13) Uani 1.0 4 d .
C95 C -0.4390(5) -0.02170(18) 0.46668(16) 0.0570(14) Uani 1.0 4 d .
C96 C -0.4401(5) -0.02184(19) 0.65469(16) 0.0587(15) Uani 1.0 4 d .
C97 C -0.3896(5) -0.04722(19) 0.49727(15) 0.0549(13) Uani 1.0 4 d .
C98 C -0.2793(5) -0.08232(18) 0.49443(13) 0.0457(11) Uani 1.0 4 d .
C99 C 0.9407(6) 0.0209(3) 0.3651(3) 0.096(3) Uani 1.0 4 d .
C100 C 0.8999(6) 0.0492(2) 0.5942(2) 0.082(2) Uani 1.0 4 d .
C101 C 0.8788(5) 0.03113(18) 0.72258(15) 0.0549(14) Uani 1.0 4 d .
C102 C -0.3817(5) -0.03147(19) 0.43345(16) 0.0560(13) Uani 1.0 4 d .
C103 C 0.9429(5) 0.01935(16) 0.75495(15) 0.0521(13) Uani 1.0 4 d .
C104 C 0.2448(6) 0.2521(2) 0.36183(13) 0.0625(14) Uani 1.0 4 d .
C105 C 0.1618(5) 0.2136(3) 0.56250(15) 0.0686(16) Uani 1.0 4 d .
C106 C 0.8877(6) 0.0338(2) 0.5309(3) 0.082(2) Uani 1.0 4 d .
C107 C 0.1489(6) -0.2070(2) 0.51128(14) 0.0703(16) Uani 1.0 4 d .
C108 C 0.8840(6) 0.0294(2) 0.3321(2) 0.0779(19) Uani 1.0 4 d .
C109 C 0.9476(5) 0.0248(2) 0.5634(3) 0.087(3) Uani 1.0 4 d .
C110 C 0.2588(7) -0.2510(2) 0.46116(14) 0.0751(18) Uani 1.0 4 d .
C111 C 0.3410(6) 0.2503(2) 0.38844(14) 0.0716(17) Uani 1.0 4 d .
C112 C 0.3527(5) 0.2070(2) 0.41238(13) 0.0583(13) Uani 1.0 4 d .
C113 C 0.8916(6) 0.0459(3) 0.3956(3) 0.085(2) Uani 1.0 4 d .
C114 C 0.1604(7) -0.2501(3) 0.48736(15) 0.087(2) Uani 1.0 4 d .
C115 C 0.3568(5) 0.2092(3) 0.61393(16) 0.083(2) Uani 1.0 4 d .
C116 C 0.6939(6) 0.2059(2) 0.52959(15) 0.0784(17) Uani 1.0 4 d .
C117 C -0.1951(6) -0.20491(18) 0.42980(15) 0.0698(15) Uani 1.0 4 d .
C118 C 0.6952(6) 0.2051(2) 0.32996(15) 0.0798(17) Uani 1.0 4 d .
C119 C 0.3459(6) 0.2527(3) 0.5903(2) 0.119(3) Uani 1.0 4 d .
C120 C 0.2486(6) 0.2555(3) 0.56482(19) 0.120(3) Uani 1.0 4 d .
H1 H 0.1193 0.1398 0.1769 0.0470 Uiso 1.0 4 calc R
H2 H 0.3488 0.2971 0.2064 0.0554 Uiso 1.0 4 calc R
H3 H 0.1148 0.1384 0.5810 0.0581 Uiso 1.0 4 calc R
H4 H 0.3923 -0.1327 0.4801 0.0562 Uiso 1.0 4 calc R
H5 H 0.7611 0.1033 0.6130 0.0704 Uiso 1.0 4 calc R
H6 H -0.2245 -0.0774 0.6005 0.0578 Uiso 1.0 4 calc R
H7 H 0.1532 -0.2969 0.3067 0.0568 Uiso 1.0 4 calc R
H8 H 0.3776 0.2187 0.2416 0.0441 Uiso 1.0 4 calc R
H9 H 0.7294 0.0746 0.7000 0.0577 Uiso 1.0 4 calc R
H10 H 0.3765 -0.1350 0.2762 0.0602 Uiso 1.0 4 calc R
H11 H 0.1154 0.1334 0.3782 0.0542 Uiso 1.0 4 calc R
H12 H 0.2019 0.2978 0.1582 0.0540 Uiso 1.0 4 calc R
H13 H 0.7642 0.0935 0.8089 0.0528 Uiso 1.0 4 calc R
H14 H 0.0944 0.2080 0.3398 0.0585 Uiso 1.0 4 calc R
H15 H -0.4017 -0.0173 0.6009 0.0676 Uiso 1.0 4 calc R
H16 H 0.0866 0.2183 0.1427 0.0540 Uiso 1.0 4 calc R
H17 H -0.4448 -0.0370 0.7081 0.0659 Uiso 1.0 4 calc R
H18 H -0.2386 -0.0704 0.4073 0.0577 Uiso 1.0 4 calc R
H19 H 0.1245 -0.2186 0.3422 0.0518 Uiso 1.0 4 calc R
H20 H -0.2634 -0.0979 0.7092 0.0610 Uiso 1.0 4 calc R
H21 H 0.7498 0.0985 0.4136 0.0755 Uiso 1.0 4 calc R
H22 H 0.4158 -0.2067 0.4413 0.0706 Uiso 1.0 4 calc R
H23 H 0.9435 0.0339 0.8101 0.0622 Uiso 1.0 4 calc R
H24 H 0.2998 -0.2956 0.2576 0.0590 Uiso 1.0 4 calc R
H25 H 0.7421 0.0753 0.5052 0.0676 Uiso 1.0 4 calc R
H26 H 0.7400 0.0709 0.3053 0.0711 Uiso 1.0 4 calc R
H27 H 0.4142 -0.2160 0.2439 0.0686 Uiso 1.0 4 calc R
H28 H -0.5120 0.0024 0.4686 0.0685 Uiso 1.0 4 calc R
H29 H -0.5131 0.0025 0.6545 0.0704 Uiso 1.0 4 calc R
H30 H -0.4297 -0.0412 0.5203 0.0659 Uiso 1.0 4 calc R
H31 H -0.2450 -0.0997 0.5155 0.0548 Uiso 1.0 4 calc R
H32 H 1.0150 -0.0026 0.3670 0.1151 Uiso 1.0 4 calc R
H33 H 0.9393 0.0418 0.6172 0.0986 Uiso 1.0 4 calc R
H34 H 0.9080 0.0148 0.7005 0.0659 Uiso 1.0 4 calc R
H35 H -0.4166 -0.0146 0.4122 0.0672 Uiso 1.0 4 calc R
H36 H 1.0167 -0.0046 0.7548 0.0625 Uiso 1.0 4 calc R
H37 H 0.2367 0.2830 0.3463 0.0749 Uiso 1.0 4 calc R
H38 H 0.0917 0.2156 0.5454 0.0824 Uiso 1.0 4 calc R
H39 H 0.9193 0.0159 0.5097 0.0984 Uiso 1.0 4 calc R
H40 H 0.0798 -0.2068 0.5288 0.0844 Uiso 1.0 4 calc R
H41 H 0.9177 0.0112 0.3112 0.0934 Uiso 1.0 4 calc R
H42 H 1.0225 0.0015 0.5648 0.1049 Uiso 1.0 4 calc R
H43 H 0.2666 -0.2811 0.4449 0.0901 Uiso 1.0 4 calc R
H44 H 0.4012 0.2799 0.3904 0.0859 Uiso 1.0 4 calc R
H45 H 0.4187 0.2072 0.4308 0.0700 Uiso 1.0 4 calc R
H46 H 0.9309 0.0394 0.4187 0.1015 Uiso 1.0 4 calc R
H47 H 0.0999 -0.2797 0.4888 0.1044 Uiso 1.0 4 calc R
H48 H 0.4246 0.2090 0.6318 0.0991 Uiso 1.0 4 calc R
H49 H 0.4081 0.2817 0.5919 0.1427 Uiso 1.0 4 calc R
H50 H 0.2418 0.2862 0.5490 0.1435 Uiso 1.0 4 calc R
H51 H 0.3599 -0.0406 0.3900 0.0474 Uiso 1.0 4 calc R
H52 H 0.2985 0.0217 0.7299 0.0442 Uiso 1.0 4 calc R
H53 H 0.2976 0.0277 0.5315 0.0458 Uiso 1.0 4 calc R
H54 H 0.3641 -0.0468 0.5920 0.0516 Uiso 1.0 4 calc R
H55 H 0.2932 0.0239 0.3290 0.0500 Uiso 1.0 4 calc R
H56 H 0.2071 -0.0226 0.4304 0.0514 Uiso 1.0 4 calc R
H57 H 0.1424 0.0452 0.6908 0.0480 Uiso 1.0 4 calc R
H58 H 0.1387 0.0430 0.2891 0.0509 Uiso 1.0 4 calc R
H59 H 0.2103 -0.0264 0.6323 0.0489 Uiso 1.0 4 calc R
H60 H 0.1410 0.0477 0.4919 0.0493 Uiso 1.0 4 calc R
H61 H 0.2367 0.0889 0.2224 0.0409 Uiso 1.0 4 calc R
H62 H 0.2373 0.0827 0.4230 0.0485 Uiso 1.0 4 calc R
H63 H 0.2276 0.1529 0.2878 0.0454 Uiso 1.0 4 calc R
H64 H 0.2725 -0.1507 0.3875 0.0439 Uiso 1.0 4 calc R
H65 H 0.2557 0.1517 0.6876 0.0462 Uiso 1.0 4 calc R
H66 H 0.2490 -0.1527 0.5864 0.0550 Uiso 1.0 4 calc R
H67 H 0.2437 0.0841 0.6236 0.0492 Uiso 1.0 4 calc R
H68 H 0.2525 0.1536 0.4847 0.0487 Uiso 1.0 4 calc R
H69 H 0.2658 -0.0828 0.5242 0.0542 Uiso 1.0 4 calc R
H70 H 0.2643 -0.0852 0.3226 0.0528 Uiso 1.0 4 calc R
H71 H 0.5005 -0.1366 0.3906 0.0434 Uiso 1.0 4 calc R
H72 H 0.4980 -0.1032 0.3531 0.0434 Uiso 1.0 4 calc R
H73 H 0.4659 -0.1674 0.3533 0.0434 Uiso 1.0 4 calc R
H74 H -0.0022 0.1382 0.2909 0.0570 Uiso 1.0 4 calc R
H75 H 0.0002 0.1064 0.2528 0.0570 Uiso 1.0 4 calc R
H76 H 0.0312 0.1706 0.2541 0.0570 Uiso 1.0 4 calc R
H77 H 0.0244 0.1460 0.6923 0.0576 Uiso 1.0 4 calc R
H78 H 0.0170 0.1144 0.6542 0.0576 Uiso 1.0 4 calc R
H79 H 0.0638 0.1769 0.6554 0.0576 Uiso 1.0 4 calc R
H80 H 0.0214 0.1475 0.4907 0.0654 Uiso 1.0 4 calc R
H81 H 0.0122 0.1130 0.4537 0.0654 Uiso 1.0 4 calc R
H82 H 0.0575 0.1757 0.4526 0.0654 Uiso 1.0 4 calc R
H83 H 0.4772 -0.1505 0.5925 0.0639 Uiso 1.0 4 calc R
H84 H 0.4917 -0.1146 0.5563 0.0639 Uiso 1.0 4 calc R
H85 H 0.4418 -0.1766 0.5537 0.0639 Uiso 1.0 4 calc R
H86 H 0.4483 0.1114 0.2268 0.0423 Uiso 1.0 4 calc R
H87 H 0.0523 -0.1077 0.3277 0.0596 Uiso 1.0 4 calc R
H88 H 0.0509 -0.0978 0.5260 0.0654 Uiso 1.0 4 calc R
H89 H 0.4530 0.0968 0.4250 0.0546 Uiso 1.0 4 calc R
H90 H 0.4586 0.1003 0.6266 0.0591 Uiso 1.0 4 calc R
H91 H -0.0881 -0.1495 0.4797 0.0454 Uiso 1.0 4 calc R
H92 H 0.5954 0.1479 0.3775 0.0468 Uiso 1.0 4 calc R
H93 H 0.6083 0.1472 0.7789 0.0455 Uiso 1.0 4 calc R
H94 H -0.1027 -0.1517 0.6783 0.0455 Uiso 1.0 4 calc R
H95 H 0.6025 0.1521 0.5784 0.0451 Uiso 1.0 4 calc R
H96 H -0.0631 -0.2317 0.6520 0.0610 Uiso 1.0 4 calc R
H97 H 0.0613 -0.1994 0.6360 0.0610 Uiso 1.0 4 calc R
H98 H -0.0308 -0.2344 0.6094 0.0610 Uiso 1.0 4 calc R
H99 H 0.5561 0.2297 0.7535 0.0609 Uiso 1.0 4 calc R
H100 H 0.4373 0.1985 0.7336 0.0609 Uiso 1.0 4 calc R
H101 H 0.5378 0.2349 0.7103 0.0609 Uiso 1.0 4 calc R
H102 H 0.7832 0.1917 0.5335 0.0941 Uiso 1.0 4 calc R
H103 H 0.6668 0.2276 0.5507 0.0941 Uiso 1.0 4 calc R
H104 H 0.6928 0.2289 0.5077 0.0941 Uiso 1.0 4 calc R
H105 H -0.2837 -0.1904 0.4344 0.0838 Uiso 1.0 4 calc R
H106 H -0.1686 -0.2285 0.4501 0.0838 Uiso 1.0 4 calc R
H107 H -0.1957 -0.2262 0.4072 0.0838 Uiso 1.0 4 calc R
H108 H 0.7846 0.1918 0.3347 0.0957 Uiso 1.0 4 calc R
H109 H 0.6645 0.2267 0.3508 0.0957 Uiso 1.0 4 calc R
H110 H 0.6955 0.2281 0.3081 0.0957 Uiso 1.0 4 calc R
H111 H 0.0689 -0.1146 0.4071 0.0459 Uiso 1.0 4 calc R
H112 H 0.4500 0.1081 0.7049 0.0395 Uiso 1.0 4 calc R
H113 H 0.4420 0.1158 0.5063 0.0464 Uiso 1.0 4 calc R
H114 H 0.4351 0.1140 0.3051 0.0488 Uiso 1.0 4 calc R
H115 H 0.0553 -0.1090 0.6046 0.0491 Uiso 1.0 4 calc R

loop_
_atom_site_aniso_label
_atom_site_aniso_U_11
_atom_site_aniso_U_22
_atom_site_aniso_U_33
_atom_site_aniso_U_12
_atom_site_aniso_U_13
_atom_site_aniso_U_23
O1 0.0531(18) 0.0394(16) 0.0390(18) -0.0086(14) -0.0086(15) 0.0024(14)
O2 0.0492(17) 0.0429(16) 0.0426(19) -0.0118(14) 0.0025(15) -0.0122(14)
O3 0.0411(16) 0.0341(14) 0.0373(18) 0.0150(12) -0.0056(13) -0.0046(13)
O4 0.0426(17) 0.0549(18) 0.0369(18) 0.0039(14) 0.0003(14) 0.0108(15)
O5 0.0435(16) 0.0329(15) 0.0487(19) 0.0100(13) -0.0047(14) -0.0084(14)
O6 0.0361(15) 0.0354(14) 0.0343(17) 0.0084(12) 0.0031(13) 0.0034(12)
O7 0.0334(16) 0.076(3) 0.0392(18) 0.0024(15) -0.0022(14) -0.0047(16)
O8 0.0511(18) 0.0455(17) 0.051(2) -0.0056(14) -0.0064(16) 0.0072(15)
O9 0.0458(17) 0.0455(17) 0.048(2) 0.0092(14) 0.0067(15) 0.0037(15)
O10 0.0464(17) 0.0441(16) 0.045(2) -0.0032(14) 0.0024(15) -0.0155(15)
O11 0.0446(18) 0.080(3) 0.0393(19) -0.0004(16) 0.0012(15) -0.0104(17)
O12 0.0468(17) 0.0426(16) 0.0316(18) 0.0011(14) 0.0028(14) -0.0011(13)
O13 0.0364(16) 0.0635(19) 0.045(2) -0.0003(15) -0.0016(14) 0.0203(16)
O14 0.0392(16) 0.0635(19) 0.0337(18) 0.0060(14) 0.0021(14) -0.0031(14)
O15 0.0289(15) 0.076(2) 0.0434(19) 0.0071(15) -0.0057(13) 0.0073(16)
N1 0.0356(18) 0.0435(19) 0.036(3) -0.0073(16) -0.0016(16) -0.0059(17)
N2 0.0314(17) 0.0325(17) 0.035(2) 0.0064(14) 0.0026(15) 0.0014(15)
N16 0.044(2) 0.0369(17) 0.035(2) -0.0090(16) -0.0058(17) 0.0022(16)
N19 0.041(2) 0.046(2) 0.034(2) -0.0063(16) -0.0023(17) 0.0046(17)
N20 0.042(2) 0.048(2) 0.033(2) -0.0054(17) 0.0021(17) -0.0051(17)
C21 0.044(3) 0.032(2) 0.042(3) 0.0055(18) 0.006(2) 0.0019(19)
C22 0.058(3) 0.036(3) 0.059(3) 0.000(3) 0.003(3) -0.008(3)
C23 0.039(3) 0.039(3) 0.041(3) -0.0024(19) -0.003(2) 0.001(2)
C24 0.038(3) 0.037(3) 0.055(3) -0.0107(19) -0.009(3) -0.005(2)
C25 0.037(3) 0.033(2) 0.040(3) 0.0034(18) 0.0078(19) 0.0015(19)
C26 0.038(3) 0.031(2) 0.045(3) -0.0066(18) 0.002(2) -0.0063(19)
C27 0.035(3) 0.0282(19) 0.039(3) 0.0065(17) -0.0048(19) -0.0026(18)
C28 0.033(2) 0.041(3) 0.034(3) -0.0056(18) -0.0093(19) 0.0007(19)
C29 0.042(3) 0.041(3) 0.030(3) -0.0016(19) -0.007(2) -0.0038(19)
C30 0.052(3) 0.037(3) 0.064(4) 0.006(2) -0.003(3) 0.007(3)
C31 0.034(2) 0.0249(18) 0.050(3) -0.0035(16) -0.001(2) 0.0013(18)
C32 0.041(3) 0.051(3) 0.037(3) 0.002(2) -0.004(2) 0.003(2)
C33 0.041(3) 0.046(3) 0.038(3) -0.003(2) 0.004(2) -0.003(2)
C34 0.038(3) 0.034(3) 0.067(4) 0.0086(19) 0.012(3) -0.006(3)
C35 0.035(3) 0.035(2) 0.049(3) 0.0023(18) 0.002(2) -0.019(2)
C36 0.050(3) 0.035(2) 0.033(3) -0.0000(19) 0.001(2) -0.0036(19)
C37 0.030(2) 0.038(3) 0.046(3) 0.0049(18) 0.004(2) 0.002(2)
C38 0.044(3) 0.046(3) 0.031(3) -0.0017(19) 0.010(2) -0.009(2)
C39 0.043(3) 0.043(3) 0.036(3) 0.0007(19) 0.002(2) -0.010(2)
C40 0.045(3) 0.041(3) 0.042(3) -0.007(2) -0.008(3) -0.006(2)
C41 0.034(3) 0.038(3) 0.042(3) 0.0061(18) -0.0003(19) -0.004(2)
C42 0.036(3) 0.033(2) 0.041(3) -0.0082(17) -0.0075(19) 0.0028(19)
C43 0.031(2) 0.038(3) 0.048(3) 0.0034(18) 0.008(2) -0.006(2)
C44 0.043(3) 0.061(3) 0.042(3) -0.006(3) -0.012(3) 0.010(3)
C45 0.035(3) 0.048(3) 0.037(3) -0.0033(19) -0.002(2) -0.003(2)
C46 0.050(3) 0.049(3) 0.041(3) -0.008(2) -0.000(3) -0.002(3)
C47 0.040(3) 0.050(3) 0.038(3) -0.003(2) 0.003(2) -0.003(2)
C48 0.051(3) 0.036(3) 0.089(4) -0.007(3) -0.027(3) -0.000(3)
C49 0.030(3) 0.050(3) 0.064(4) 0.006(2) -0.001(3) 0.006(3)
C50 0.037(3) 0.039(3) 0.037(3) 0.0077(19) 0.004(2) 0.006(2)
C51 0.038(3) 0.046(3) 0.039(3) -0.002(2) -0.003(2) -0.003(2)
C52 0.047(3) 0.039(3) 0.056(3) 0.002(2) -0.026(3) -0.006(3)
C53 0.031(2) 0.0278(19) 0.041(3) 0.0123(16) 0.0005(19) -0.0034(18)
C54 0.033(2) 0.033(2) 0.044(3) 0.0117(17) 0.0093(19) -0.0077(19)
C55 0.042(3) 0.057(3) 0.045(3) 0.000(2) 0.006(3) -0.020(3)
C56 0.034(3) 0.043(3) 0.038(3) 0.0045(19) -0.0067(19) -0.008(2)
C57 0.038(3) 0.033(2) 0.037(3) 0.0073(18) -0.001(2) -0.0020(19)
C58 0.030(3) 0.058(3) 0.057(3) -0.012(2) -0.009(2) 0.020(3)
C59 0.060(3) 0.039(3) 0.039(3) 0.006(2) 0.005(3) 0.004(2)
C60 0.041(3) 0.042(3) 0.061(4) -0.007(2) 0.002(3) 0.011(3)
C61 0.038(3) 0.050(3) 0.054(3) 0.008(2) -0.009(3) -0.004(3)
C62 0.040(3) 0.063(3) 0.047(3) -0.003(3) -0.000(3) -0.001(3)
C63 0.025(2) 0.050(3) 0.048(3) 0.0019(18) -0.008(2) -0.003(3)
C64 0.041(3) 0.037(3) 0.036(3) 0.0081(18) -0.001(2) -0.002(2)
C65 0.043(3) 0.034(2) 0.037(3) 0.0086(18) 0.001(2) 0.0021(19)
C66 0.039(3) 0.059(3) 0.046(3) 0.011(2) -0.009(2) -0.003(3)
C67 0.051(3) 0.049(3) 0.035(3) 0.008(2) 0.006(3) -0.002(2)
C68 0.037(3) 0.040(3) 0.032(3) 0.0032(18) -0.0073(19) -0.009(2)
C69 0.049(3) 0.061(3) 0.053(3) 0.014(3) 0.014(3) 0.014(3)
C70 0.048(3) 0.037(3) 0.038(3) -0.0028(19) 0.009(2) -0.003(2)
C71 0.035(3) 0.0281(19) 0.039(3) 0.0090(17) -0.0028(19) 0.0011(19)
C72 0.048(3) 0.029(2) 0.059(3) 0.015(2) 0.016(3) 0.006(2)
C73 0.043(3) 0.042(3) 0.038(3) -0.0092(19) 0.001(2) -0.002(2)
C74 0.044(3) 0.037(3) 0.032(3) -0.0029(18) -0.003(2) -0.0030(18)
C75 0.043(3) 0.032(2) 0.057(3) 0.0138(19) -0.015(3) -0.019(2)
C76 0.053(3) 0.057(3) 0.035(3) 0.012(3) 0.009(3) -0.002(3)
C77 0.062(3) 0.049(3) 0.049(3) 0.012(3) 0.003(3) 0.001(3)
C78 0.038(3) 0.047(3) 0.085(4) 0.009(2) -0.001(3) 0.000(3)
C79 0.044(3) 0.051(3) 0.040(3) -0.000(2) 0.002(2) -0.003(3)
C80 0.042(3) 0.043(3) 0.050(3) 0.017(2) 0.002(3) 0.003(3)
C81 0.040(3) 0.049(3) 0.043(3) -0.002(2) 0.004(2) 0.007(3)
C82 0.047(3) 0.052(3) 0.066(4) 0.007(3) 0.019(3) -0.014(3)
C83 0.053(3) 0.051(3) 0.040(3) -0.003(3) -0.016(3) 0.005(3)
C84 0.035(3) 0.050(3) 0.044(3) -0.004(2) -0.017(2) 0.003(3)
C85 0.050(3) 0.049(3) 0.053(3) 0.000(3) 0.017(3) -0.010(3)
C86 0.052(3) 0.053(3) 0.042(3) -0.007(3) 0.005(3) 0.002(3)
C87 0.055(3) 0.056(3) 0.078(4) -0.003(3) -0.020(3) 0.015(3)
C88 0.075(4) 0.050(3) 0.051(4) -0.008(3) 0.014(3) -0.007(3)
C89 0.036(3) 0.048(3) 0.038(3) -0.0064(19) -0.004(2) -0.001(2)
C90 0.046(3) 0.036(3) 0.073(4) 0.012(2) -0.004(3) -0.027(3)
C91 0.052(3) 0.055(3) 0.041(3) 0.010(3) -0.021(3) -0.016(3)
C92 0.040(3) 0.045(3) 0.084(4) -0.010(2) 0.008(3) -0.020(3)
C93 0.046(3) 0.043(3) 0.088(4) 0.001(3) 0.021(3) 0.005(3)
C94 0.051(3) 0.075(4) 0.046(3) 0.004(3) -0.002(3) -0.007(3)
C95 0.047(3) 0.040(3) 0.084(5) 0.003(2) -0.014(3) 0.006(3)
C96 0.036(3) 0.054(3) 0.087(5) 0.001(3) 0.012(3) -0.018(3)
C97 0.040(3) 0.056(3) 0.068(4) 0.003(3) 0.014(3) -0.010(3)
C98 0.043(3) 0.050(3) 0.044(3) 0.004(2) -0.001(3) 0.004(3)
C99 0.037(4) 0.051(4) 0.200(9) 0.003(3) -0.003(5) 0.027(5)
C100 0.059(4) 0.037(3) 0.150(7) -0.010(3) -0.052(4) 0.012(4)
C101 0.050(3) 0.050(3) 0.065(4) 0.006(3) 0.021(3) -0.024(3)
C102 0.046(3) 0.056(3) 0.065(4) -0.002(3) -0.021(3) 0.007(3)
C103 0.035(3) 0.035(3) 0.087(4) 0.0108(19) -0.006(3) -0.019(3)
C104 0.090(4) 0.054(3) 0.043(3) -0.007(3) 0.002(3) 0.007(3)
C105 0.059(4) 0.080(4) 0.067(4) -0.016(3) -0.028(3) 0.029(3)
C106 0.042(3) 0.052(4) 0.152(7) -0.011(3) 0.016(4) -0.035(4)
C107 0.096(4) 0.066(4) 0.049(4) -0.025(3) 0.016(3) -0.008(3)
C108 0.048(4) 0.047(3) 0.139(7) 0.003(3) 0.025(4) 0.009(4)
C109 0.032(3) 0.033(3) 0.197(8) -0.009(3) -0.017(4) -0.014(4)
C110 0.124(5) 0.046(3) 0.055(4) -0.018(3) 0.024(4) -0.010(3)
C111 0.093(5) 0.063(4) 0.058(4) -0.031(3) -0.002(4) 0.006(3)
C112 0.067(4) 0.063(3) 0.045(3) -0.010(3) -0.006(3) 0.003(3)
C113 0.051(4) 0.062(4) 0.141(7) -0.001(3) -0.021(4) 0.031(4)
C114 0.141(6) 0.055(4) 0.065(4) -0.035(4) 0.015(4) -0.004(3)
C115 0.041(3) 0.093(4) 0.114(5) -0.025(3) -0.038(3) 0.047(4)
C116 0.099(5) 0.060(4) 0.076(4) -0.017(4) -0.004(4) 0.004(3)
C117 0.084(4) 0.046(3) 0.080(4) -0.012(3) 0.008(4) -0.011(3)
C118 0.094(5) 0.067(4) 0.078(4) -0.012(4) -0.017(4) 0.013(4)
C119 0.068(4) 0.098(5) 0.191(8) -0.046(4) -0.061(5) 0.094(5)
C120 0.083(5) 0.130(6) 0.146(7) -0.048(4) -0.069(5) 0.108(5)

loop_
_atom_type_symbol
_atom_type_description
_atom_type_scat_dispersion_real
_atom_type_scat_dispersion_imag
_atom_type_scat_source
C C 0.018 0.009
;
International Tables for Crystallography
(1992, Vol. C, Tables 4.2.6.8 and 6.1.1.4)
;
H H 0.000 0.000
;
International Tables for Crystallography
(1992, Vol. C, Table 6.1.1.4)
;
O O 0.049 0.032
;
International Tables for Crystallography
(1992, Vol. C, Tables 4.2.6.8 and 6.1.1.4)
;
N N 0.031 0.018
;
International Tables for Crystallography
(1992, Vol. C, Tables 4.2.6.8 and 6.1.1.4)
;

loop_
_geom_angle_atom_site_label_1
_geom_angle_atom_site_label_2
_geom_angle_atom_site_label_3
_geom_angle
_geom_angle_publ_flag
C36 O1 C118 112.5(4) yes
C29 O2 C117 113.9(4) yes
C22 O5 C65 111.3(4) yes
C74 O8 C116 111.5(4) yes
C30 O9 C64 112.6(3) yes
C40 N1 C68 122.2(4) yes
C25 N2 C50 123.1(4) yes
C26 N16 C37 123.4(4) yes
C33 N19 C57 122.4(4) yes
C51 N20 C71 123.7(4) yes
C53 C21 C80 121.6(4) yes
C40 C23 C42 127.2(4) yes
C48 C24 C74 120.5(4) yes
C48 C24 C92 119.2(4) yes
C74 C24 C92 120.3(4) yes
N2 C25 C45 122.2(4) yes
N16 C26 C73 123.5(4) yes
O6 C27 C41 107.0(3) yes
O6 C27 C53 110.6(3) yes
C41 C27 C53 114.0(4) yes
C29 C28 C83 121.5(4) yes
C29 C28 C98 120.8(4) yes
C83 C28 C98 117.6(4) yes
O2 C29 C28 111.4(4) yes
O2 C29 C68 110.0(4) yes
C28 C29 C68 107.6(4) yes
C51 C32 C59 125.4(4) yes
N19 C33 C47 123.8(4) yes
C54 C34 C72 121.0(4) yes
C55 C35 C64 120.4(4) yes
C55 C35 C75 120.2(4) yes
C64 C35 C75 119.3(4) yes
O1 C36 C57 110.5(4) yes
O1 C36 C60 112.7(4) yes
C57 C36 C60 108.8(4) yes
O13 C37 N16 123.3(4) yes
O13 C37 C74 119.8(4) yes
N16 C37 C74 116.9(4) yes
C39 C38 C67 121.3(4) yes
C39 C38 C112 120.2(4) yes
C67 C38 C112 118.5(4) yes
O14 C39 C38 111.1(4) yes
O14 C39 C70 105.9(4) yes
C38 C39 C70 115.0(4) yes
N1 C40 C23 123.2(4) yes
C27 C41 C47 110.8(4) yes
C27 C41 C61 113.2(4) yes
C47 C41 C61 109.5(4) yes
C23 C42 C31 110.3(4) yes
C23 C42 C81 110.7(4) yes
C31 C42 C81 112.7(4) yes
C49 C43 C65 120.8(4) yes
C49 C43 C85 119.3(4) yes
C65 C43 C85 119.8(4) yes
C58 C44 C105 120.7(5) yes
C25 C45 C56 125.8(4) yes
C86 C46 C88 121.2(5) yes
C33 C47 C41 126.6(4) yes
C24 C48 C100 119.8(6) yes
C43 C49 C78 120.3(5) yes
O4 C50 N2 124.3(4) yes
O4 C50 C64 120.0(4) yes
N2 C50 C64 115.7(4) yes
N20 C51 C32 123.2(4) yes
C84 C52 C91 119.8(4) yes
C21 C53 C27 121.7(4) yes
C21 C53 C54 119.3(4) yes
C27 C53 C54 119.0(4) yes
C34 C54 C53 119.3(4) yes
C35 C55 C101 119.2(5) yes
C45 C56 C63 110.1(4) yes
C45 C56 C66 110.2(4) yes
C63 C56 C66 112.5(4) yes
O12 C57 N19 123.2(4) yes
O12 C57 C36 120.5(4) yes
N19 C57 C36 116.3(4) yes
C44 C58 C63 120.8(4) yes
C44 C58 C115 117.0(5) yes
C63 C58 C115 122.2(5) yes
C32 C59 C77 110.0(4) yes
C32 C59 C79 110.8(4) yes
C77 C59 C79 113.1(4) yes
C36 C60 C87 121.2(5) yes
C36 C60 C93 119.0(5) yes
C87 C60 C93 119.7(5) yes
C89 C62 C94 119.1(5) yes
O15 C63 C56 105.6(4) yes
O15 C63 C58 110.4(4) yes
C56 C63 C58 114.3(4) yes
O9 C64 C35 108.9(4) yes
O9 C64 C50 112.5(4) yes
C35 C64 C50 107.5(4) yes
O5 C65 C43 109.2(4) yes
O5 C65 C71 113.2(4) yes
C43 C65 C71 107.5(4) yes
C38 C67 C76 121.6(4) yes
O10 C68 N1 124.1(4) yes
O10 C68 C29 119.4(4) yes
N1 C68 C29 116.5(4) yes
C39 C70 C69 112.9(4) yes
C39 C70 C73 111.3(4) yes
C69 C70 C73 109.5(4) yes
O3 C71 N20 122.3(4) yes
O3 C71 C65 121.6(4) yes
N20 C71 C65 116.0(4) yes
C34 C72 C80 120.2(4) yes
C26 C73 C70 125.9(4) yes
O8 C74 C24 112.7(4) yes
O8 C74 C37 109.4(4) yes
C24 C74 C37 108.5(4) yes
C35 C75 C90 121.5(5) yes
C67 C76 C104 119.8(5) yes
C49 C78 C96 121.2(5) yes
O11 C79 C59 105.7(4) yes
O11 C79 C86 111.1(4) yes
C59 C79 C86 115.5(4) yes
C21 C80 C72 118.5(4) yes
O7 C81 C42 106.3(4) yes
O7 C81 C89 110.7(4) yes
C42 C81 C89 112.5(4) yes
C85 C82 C96 121.3(5) yes
C28 C83 C102 122.4(5) yes
C52 C84 C89 120.8(4) yes
C43 C85 C82 118.8(5) yes
C46 C86 C79 120.8(4) yes
C46 C86 C107 118.0(5) yes
C79 C86 C107 121.1(4) yes
C60 C87 C113 120.0(6) yes
C46 C88 C110 120.1(5) yes
C62 C89 C81 120.2(4) yes
C62 C89 C84 118.8(4) yes
C81 C89 C84 121.0(4) yes
C75 C90 C103 118.0(5) yes
C52 C91 C94 119.6(5) yes
C24 C92 C106 120.6(6) yes
C60 C93 C108 119.7(6) yes
C62 C94 C91 121.7(5) yes
C97 C95 C102 119.4(5) yes
C78 C96 C82 119.0(5) yes
C95 C97 C98 120.2(5) yes
C28 C98 C97 119.8(5) yes
C108 C99 C113 120.5(6) yes
C48 C100 C109 119.8(7) yes
C55 C101 C103 120.3(5) yes
C83 C102 C95 120.7(5) yes
C90 C103 C101 120.8(4) yes
C76 C104 C111 118.7(5) yes
C44 C105 C120 121.3(5) yes
C92 C106 C109 120.8(7) yes
C86 C107 C114 120.6(6) yes
C93 C108 C99 120.5(7) yes
C100 C109 C106 119.8(6) yes
C88 C110 C114 119.0(5) yes
C104 C111 C112 122.3(5) yes
C38 C112 C111 119.0(5) yes
C87 C113 C99 119.6(7) yes
C107 C114 C110 121.0(6) yes
C58 C115 C119 120.5(5) yes
C115 C119 C120 121.9(6) yes
C105 C120 C119 118.5(6) yes

loop_
_geom_bond_atom_site_label_1
_geom_bond_atom_site_label_2
_geom_bond_distance
_geom_bond_publ_flag
O1 C36 1.414(5) yes
O1 C118 1.425(6) yes
O2 C29 1.409(5) yes
O2 C117 1.437(6) yes
O3 C71 1.234(5) yes
O4 C50 1.234(6) yes
O5 C22 1.377(5) yes
O5 C65 1.408(5) yes
O6 C27 1.442(5) yes
O7 C81 1.437(5) yes
O8 C74 1.411(5) yes
O8 C116 1.343(6) yes
O9 C30 1.469(5) yes
O9 C64 1.407(5) yes
O10 C68 1.233(5) yes
O11 C79 1.436(6) yes
O12 C57 1.223(5) yes
O13 C37 1.228(6) yes
O14 C39 1.438(5) yes
O15 C63 1.436(5) yes
N1 C40 1.416(6) yes
N1 C68 1.335(6) yes
N2 C25 1.413(5) yes
N2 C50 1.336(6) yes
N16 C26 1.401(5) yes
N16 C37 1.332(6) yes
N19 C33 1.408(6) yes
N19 C57 1.352(6) yes
N20 C51 1.402(6) yes
N20 C71 1.350(6) yes
C21 C53 1.389(6) yes
C21 C80 1.368(6) yes
C23 C40 1.313(6) yes
C23 C42 1.511(6) yes
C24 C48 1.380(8) yes
C24 C74 1.521(6) yes
C24 C92 1.362(7) yes
C25 C45 1.322(6) yes
C26 C73 1.327(6) yes
C27 C41 1.529(6) yes
C27 C53 1.519(6) yes
C28 C29 1.526(6) yes
C28 C83 1.402(7) yes
C28 C98 1.382(7) yes
C29 C68 1.533(6) yes
C31 C42 1.527(6) yes
C32 C51 1.320(6) yes
C32 C59 1.512(6) yes
C33 C47 1.319(6) yes
C34 C54 1.379(6) yes
C34 C72 1.373(7) yes
C35 C55 1.390(7) yes
C35 C64 1.518(6) yes
C35 C75 1.374(7) yes
C36 C57 1.528(6) yes
C36 C60 1.519(6) yes
C37 C74 1.528(6) yes
C38 C39 1.504(6) yes
C38 C67 1.402(6) yes
C38 C112 1.390(7) yes
C39 C70 1.517(6) yes
C41 C47 1.508(6) yes
C41 C61 1.547(6) yes
C42 C81 1.527(6) yes
C43 C49 1.377(7) yes
C43 C65 1.532(6) yes
C43 C85 1.385(7) yes
C44 C58 1.409(7) yes
C44 C105 1.372(7) yes
C45 C56 1.514(6) yes
C46 C86 1.405(7) yes
C46 C88 1.372(7) yes
C48 C100 1.401(7) yes
C49 C78 1.383(6) yes
C50 C64 1.546(6) yes
C52 C84 1.387(6) yes
C52 C91 1.382(7) yes
C53 C54 1.370(6) yes
C55 C101 1.375(7) yes
C56 C63 1.530(6) yes
C56 C66 1.528(6) yes
C58 C63 1.511(7) yes
C58 C115 1.377(7) yes
C59 C77 1.521(7) yes
C59 C79 1.519(7) yes
C60 C87 1.377(8) yes
C60 C93 1.380(8) yes
C62 C89 1.391(7) yes
C62 C94 1.395(8) yes
C65 C71 1.529(6) yes
C67 C76 1.373(7) yes
C69 C70 1.537(6) yes
C70 C73 1.504(6) yes
C72 C80 1.379(6) yes
C75 C90 1.378(6) yes
C76 C104 1.385(7) yes
C78 C96 1.372(8) yes
C79 C86 1.503(7) yes
C81 C89 1.524(6) yes
C82 C85 1.418(7) yes
C82 C96 1.351(8) yes
C83 C102 1.343(7) yes
C84 C89 1.414(6) yes
C86 C107 1.409(7) yes
C87 C113 1.391(8) yes
C88 C110 1.412(8) yes
C90 C103 1.398(8) yes
C91 C94 1.380(7) yes
C92 C106 1.378(7) yes
C93 C108 1.380(7) yes
C95 C97 1.378(8) yes
C95 C102 1.372(8) yes
C97 C98 1.414(7) yes
C99 C108 1.357(12) yes
C99 C113 1.370(12) yes
C100 C109 1.366(11) yes
C101 C103 1.384(8) yes
C104 C111 1.381(8) yes
C105 C120 1.352(9) yes
C106 C109 1.357(11) yes
C107 C114 1.377(8) yes
C110 C114 1.386(9) yes
C111 C112 1.381(7) yes
C115 C119 1.376(9) yes
C119 C120 1.362(10) yes

loop_
_geom_hbond_atom_site_label_D
_geom_hbond_atom_site_label_H
_geom_hbond_atom_site_label_A
_geom_hbond_site_symmetry_A
_geom_hbond_distance_DA
_geom_hbond_distance_DH
_geom_hbond_distance_HA
_geom_hbond_angle_DHA
_geom_hbond_publ_flag
O6 H86 O3 4_554 2.693(6) 0.820 2.023 138.7 no
O7 H87 O4 4_554 2.736(6) 0.820 2.060 139.6 no
O11 H88 O10 . 2.718(6) 0.820 1.991 147.4 no
O14 H89 O12 . 2.729(6) 0.820 2.010 145.9 no
O15 H90 O13 . 2.711(6) 0.820 1.996 145.3 no
N1 H111 O2 . 2.607(6) 0.930 2.173 107.4 no
N1 H111 O7 . 2.899(6) 0.930 2.229 128.3 no
N2 H112 O9 . 2.691(6) 0.930 2.269 106.9 no
N2 H112 O15 . 2.864(6) 0.930 2.149 132.9 no
N16 H113 O8 . 2.610(6) 0.930 2.180 107.1 no
N16 H113 O14 . 2.925(6) 0.930 2.281 125.9 no
N19 H114 O1 . 2.623(6) 0.930 2.190 107.4 no
N19 H114 O6 . 2.851(6) 0.930 2.167 129.6 no
N20 H115 O5 . 2.690(6) 0.930 2.256 107.7 no
N20 H115 O11 . 2.894(6) 0.930 2.197 131.1 no
